data_7115064
loop_
_publ_author_name
'Fox, O. Danny'
'Rolls, Toby D.'
'Beer, Paul D.'
'Drew, Michael G. B.'

_publ_section_title
;
 The binding of difunctional neutral guest molecules by novel
 bis(tripyrrolyl) cryptands
;
_journal_issue 17
_journal_name_full 'Chemical Communications'
_journal_page_first 1632
_journal_paper_doi 10.1039/b104077b
_journal_year 2001
_chemical_formula_sum 'C44 H54 N14'
_chemical_formula_weight 779.02
_chemical_name_systematic
; 
? 
;
_space_group_IT_number 2
_symmetry_cell_setting triclinic
_symmetry_space_group_name_Hall '-P 1'
_symmetry_space_group_name_H-M 'P -1'
_atom_sites_solution_hydrogens geom
_atom_sites_solution_primary direct
_atom_sites_solution_secondary difmap
_audit_creation_method SHELXL-97
_cell_angle_alpha 72.410(10)
_cell_angle_beta 81.736(10)
_cell_angle_gamma 77.618(10)
_cell_formula_units_Z 2
_cell_length_a 11.983(15)
_cell_length_b 13.283(15)
_cell_length_c 14.765(17)
_cell_measurement_temperature 293(2)
_cell_volume 2180(4)
_computing_cell_refinement XDS
_computing_data_collection 'XDS (Kabsch, 1991)'
_computing_data_reduction XDS
_computing_molecular_graphics PLATON(Spek,1994)
_computing_structure_refinement 'SHELXL-93 (Sheldrick, 1993)'
_computing_structure_solution 'SHELXS-86 (Sheldrick, 1990)'
_diffrn_ambient_temperature 293(2)
_diffrn_measurement_device 'Marresearch Image Plate'
_diffrn_measurement_method '95 frames at 2^o intervals, counting time 2 min.'
_diffrn_radiation_monochromator graphite
_diffrn_radiation_source 'fine-focus sealed tube'
_diffrn_radiation_type MoK\a
_diffrn_radiation_wavelength 0.71073
_diffrn_reflns_av_R_equivalents 0.0000
_diffrn_reflns_av_sigmaI/netI 0.0900
_diffrn_reflns_limit_h_max 14
_diffrn_reflns_limit_h_min 0
_diffrn_reflns_limit_k_max 16
_diffrn_reflns_limit_k_min -15
_diffrn_reflns_limit_l_max 18
_diffrn_reflns_limit_l_min -17
_diffrn_reflns_number 7874
_diffrn_reflns_theta_max 26.06
_diffrn_reflns_theta_min 1.86
_exptl_absorpt_coefficient_mu 0.075
_exptl_absorpt_correction_type none
_exptl_crystal_density_diffrn 1.187
_exptl_crystal_density_method 'not measured'
_exptl_crystal_F_000 832
_refine_diff_density_max 0.537
_refine_diff_density_min -0.294
_refine_diff_density_rms 0.055
_refine_ls_extinction_coef 0.0001(13)
_refine_ls_extinction_expression Fc^*^=kFc[1+0.001xFc^2^\l^3^/sin(2\q)]^-1/4^
_refine_ls_extinction_method SHELXL
_refine_ls_goodness_of_fit_ref 0.924
_refine_ls_hydrogen_treatment mixed
_refine_ls_matrix_type full
_refine_ls_number_parameters 542
_refine_ls_number_reflns 7874
_refine_ls_number_restraints 4
_refine_ls_restrained_S_all 0.924
_refine_ls_R_factor_all 0.1875
_refine_ls_R_factor_gt 0.0756
_refine_ls_shift/su_max 0.003
_refine_ls_shift/su_mean 0.000
_refine_ls_structure_factor_coef Fsqd
_refine_ls_weighting_details 'w=1/[\s^2^(Fo^2^)+(0.1589P)^2^+0.0000P] where P=(Fo^2^+2Fc^2^)/3'
_refine_ls_weighting_scheme calc
_refine_ls_wR_factor_gt 0.2017
_refine_ls_wR_factor_ref 0.2523
_reflns_number_gt 3602
_reflns_number_total 7874
_reflns_threshold_expression >2sigma(I)
_cod_data_source_file b104077b.txt
_cod_data_source_block 2
_cod_depositor_comments
;
The following automatic conversions were performed:

'_refine_ls_weighting_scheme' value 'calc
w=1/[\s^2^(Fo^2^)+(0.1589P)^2^+0.0000P] where P=(Fo^2^+2Fc^2^)/3' was
changed to 'calc'. New tag '_refine_ls_weighting_details' was
created. The value of the new tag was set to
'w=1/[\s^2^(Fo^2^)+(0.1589P)^2^+0.0000P] where P=(Fo^2^+2Fc^2^)/3'.

Automatic conversion script
Id: cif_fix_values 3143 2015-03-26 13:38:13Z robertas 
;
_cod_original_sg_symbol_H-M P-1
_cod_database_code 7115064

loop_
_symmetry_equiv_pos_as_xyz
'x, y, z'
'-x, -y, -z'

loop_
_atom_site_label
_atom_site_type_symbol
_atom_site_fract_x
_atom_site_fract_y
_atom_site_fract_z
_atom_site_U_iso_or_equiv
_atom_site_adp_type
_atom_site_occupancy
_atom_site_calc_flag
_atom_site_refinement_flags
N100 C 0.3378(3) 0.4480(3) 0.3312(3) 0.0493(10) Uani 1 d .
C101 C 0.2261(4) 0.4977(4) 0.3842(3) 0.0665(12) Uani 1 d .
H10A H 0.2128 0.5750 0.3568 0.080 Uiso 1 calc R
H10B H 0.1618 0.4716 0.3718 0.080 Uiso 1 calc R
C102 C 0.2275(4) 0.4738(4) 0.4908(3) 0.0887(17) Uani 1 d .
H10C H 0.1560 0.5072 0.5165 0.106 Uiso 1 calc R
H10D H 0.2891 0.5014 0.5043 0.106 Uiso 1 calc R
H10E H 0.2384 0.3975 0.5193 0.106 Uiso 1 calc R
C1A C 0.4331(3) 0.5081(3) 0.3289(2) 0.0504(10) Uani 1 d .
N2A N 0.5457(3) 0.4730(2) 0.2976(2) 0.0534(8) Uani 1 d .
H2A H 0.5697 0.4150 0.2805 0.064 Uiso 1 calc R
C3A C 0.6131(4) 0.5449(3) 0.2979(3) 0.0577(11) Uani 1 d .
C4A C 0.5416(5) 0.6246(4) 0.3313(3) 0.0704(13) Uani 1 d .
H4A H 0.5639 0.6837 0.3400 0.085 Uiso 1 calc R
C5A C 0.4317(4) 0.6027(3) 0.3498(3) 0.0649(12) Uani 1 d .
H5A H 0.3678 0.6446 0.3725 0.078 Uiso 1 calc R
C6A C 0.7321(4) 0.5314(4) 0.2701(3) 0.0692(12) Uani 1 d .
H6A H 0.7696 0.5871 0.2667 0.083 Uiso 1 calc R
N7A N 0.7915(3) 0.4486(3) 0.2495(3) 0.0845(12) Uani 1 d .
C8A C 0.9154(5) 0.4472(5) 0.2288(4) 0.0955(17) Uani 1 d .
H8A1 H 0.9308 0.5189 0.2180 0.115 Uiso 1 calc R
H8A2 H 0.9553 0.4000 0.2830 0.115 Uiso 1 calc R
C9A C 0.9572(5) 0.4101(5) 0.1449(4) 0.0998(18) Uani 1 d .
H9A1 H 1.0345 0.4236 0.1242 0.120 Uiso 1 calc R
H9A2 H 0.9090 0.4504 0.0936 0.120 Uiso 1 calc R
N10A N 0.9573(4) 0.2930(3) 0.1641(3) 0.0872(13) Uani 1 d .
C11A C 1.0478(4) 0.2345(4) 0.1380(3) 0.0720(13) Uani 1 d .
H11A H 1.1107 0.2671 0.1109 0.086 Uiso 1 calc R
C12A C 1.0597(3) 0.1217(4) 0.1476(3) 0.0559(11) Uani 1 d .
C13A C 1.1484(4) 0.0556(4) 0.1124(3) 0.0702(13) Uani 1 d .
H13A H 1.2157 0.0755 0.0786 0.084 Uiso 1 calc R
C14A C 1.1202(4) -0.0474(4) 0.1361(3) 0.0660(12) Uani 1 d .
H14A H 1.1646 -0.1072 0.1201 0.079 Uiso 1 calc R
C15A C 1.0134(3) -0.0431(3) 0.1880(3) 0.0502(10) Uani 1 d .
N16A N 0.9790(3) 0.0608(3) 0.1926(2) 0.0520(8) Uani 1 d .
H16A H 0.9149 0.0844 0.2203 0.062 Uiso 1 calc R
C1B C 0.3687(3) 0.3295(3) 0.3836(2) 0.0466(9) Uani 1 d .
N2B N 0.4455(2) 0.2903(2) 0.4512(2) 0.0455(8) Uani 1 d .
H2B H 0.4885 0.3272 0.4644 0.055 Uiso 1 calc R
C3B C 0.4443(3) 0.1837(3) 0.4949(3) 0.0466(9) Uani 1 d .
C4B C 0.3627(3) 0.1559(3) 0.4562(3) 0.0543(10) Uani 1 d .
H4B H 0.3415 0.0887 0.4738 0.065 Uiso 1 calc R
C5B C 0.3162(3) 0.2464(3) 0.3850(3) 0.0563(10) Uani 1 d .
H5B H 0.2603 0.2496 0.3460 0.068 Uiso 1 calc R
C6B C 0.5218(3) 0.1175(3) 0.5649(3) 0.0492(10) Uani 1 d .
H6B H 0.5113 0.0475 0.5952 0.059 Uiso 1 calc R
N7B N 0.6041(3) 0.1497(3) 0.5875(2) 0.0531(8) Uani 1 d .
C8B C 0.6761(3) 0.0736(3) 0.6592(3) 0.0557(10) Uani 1 d .
H8B1 H 0.6525 0.0043 0.6763 0.067 Uiso 1 calc R
H8B2 H 0.6645 0.0980 0.7161 0.067 Uiso 1 calc R
C9B C 0.8014(3) 0.0604(4) 0.6256(3) 0.0616(11) Uani 1 d .
H9B1 H 0.8240 0.1303 0.6057 0.074 Uiso 1 calc R
H9B2 H 0.8452 0.0159 0.6785 0.074 Uiso 1 calc R
N10B N 0.8298(3) 0.0120(3) 0.5467(2) 0.0540(9) Uani 1 d .
C11B C 0.8966(3) -0.0793(3) 0.5622(3) 0.0510(10) Uani 1 d .
H11B H 0.9233 -0.1106 0.6223 0.061 Uiso 1 calc R
C12B C 0.9326(3) -0.1358(3) 0.4904(2) 0.0497(10) Uani 1 d .
C13B C 0.9901(4) -0.2383(4) 0.4979(3) 0.0650(12) Uani 1 d .
H13B H 1.0162 -0.2882 0.5534 0.078 Uiso 1 calc R
C14B C 1.0030(4) -0.2551(3) 0.4073(3) 0.0624(12) Uani 1 d .
H14B H 1.0385 -0.3183 0.3924 0.075 Uiso 1 calc R
C15B C 0.9543(3) -0.1619(3) 0.3443(3) 0.0488(10) Uani 1 d .
N16B N 0.9106(2) -0.0906(2) 0.3967(2) 0.0480(8) Uani 1 d .
H16B H 0.8745 -0.0263 0.3739 0.058 Uiso 1 calc R
C1C C 0.3114(3) 0.4625(3) 0.2300(3) 0.0498(10) Uani 1 d .
C5C C 0.2210(3) 0.5239(3) 0.1788(3) 0.0592(11) Uani 1 d .
H5C H 0.1568 0.5655 0.2015 0.071 Uiso 1 calc R
C4C C 0.2430(4) 0.5125(4) 0.0861(3) 0.0642(12) Uani 1 d .
H4C H 0.1959 0.5455 0.0366 0.077 Uiso 1 calc R
C3C C 0.3455(3) 0.4446(3) 0.0811(3) 0.0518(10) Uani 1 d .
N2C N 0.3867(3) 0.4141(2) 0.1694(2) 0.0510(8) Uani 1 d .
H2C H 0.4501 0.3711 0.1846 0.061 Uiso 1 calc R
C6C C 0.4060(4) 0.4075(3) 0.0023(3) 0.0558(10) Uani 1 d .
H6C H 0.3755 0.4359 -0.0565 0.067 Uiso 1 calc R
N7C N 0.4981(3) 0.3387(3) 0.0077(2) 0.0583(9) Uani 1 d .
C8C C 0.5505(4) 0.3121(3) -0.0790(3) 0.0619(11) Uani 1 d .
H8C1 H 0.6278 0.3273 -0.0915 0.074 Uiso 1 calc R
H8C2 H 0.5073 0.3575 -0.1320 0.074 Uiso 1 calc R
C9C C 0.5552(4) 0.1961(3) -0.0734(3) 0.0592(11) Uani 1 d .
H9C1 H 0.4793 0.1785 -0.0534 0.071 Uiso 1 calc R
H9C2 H 0.5778 0.1859 -0.1362 0.071 Uiso 1 calc R
N10C N 0.6355(3) 0.1234(3) -0.0069(2) 0.0540(9) Uani 1 d .
C11C C 0.5965(3) 0.0530(3) 0.0626(3) 0.0511(10) Uani 1 d .
H11C H 0.5190 0.0502 0.0669 0.061 Uiso 1 calc R
C12C C 0.6649(3) -0.0231(3) 0.1355(3) 0.0470(9) Uani 1 d .
C13C C 0.6316(4) -0.0954(3) 0.2178(3) 0.0586(11) Uani 1 d .
H13C H 0.5580 -0.1104 0.2363 0.070 Uiso 1 calc R
N16C N 0.7805(2) -0.0272(2) 0.1359(2) 0.0470(8) Uani 1 d .
H16C H 0.8219 0.0100 0.0912 0.056 Uiso 1 calc R
C15C C 0.8201(3) -0.0987(3) 0.2177(3) 0.0477(9) Uani 1 d .
C14C C 0.7282(4) -0.1428(3) 0.2690(3) 0.0579(11) Uani 1 d .
H14C H 0.7301 -0.1949 0.3276 0.070 Uiso 1 calc R
N200 C 0.9459(3) -0.1313(3) 0.2374(3) 0.0485(10) Uani 1 d .
C201 C 0.9993(4) -0.2337(3) 0.2036(3) 0.0687(13) Uani 1 d .
H20A H 1.0810 -0.2500 0.2105 0.082 Uiso 1 calc R
H20B H 0.9664 -0.2938 0.2454 0.082 Uiso 1 calc R
C202 C 0.9811(5) -0.2238(4) 0.1005(3) 0.0857(16) Uani 1 d .
H20C H 0.9007 -0.2151 0.0942 0.103 Uiso 1 calc R
H20D H 1.0210 -0.2876 0.0841 0.103 Uiso 1 calc R
H20E H 1.0103 -0.1627 0.0585 0.103 Uiso 1 calc R
N41 N 0.6375(4) 0.3067(3) 0.1866(3) 0.0642(10) Uani 1 d D
H411 H 0.706(2) 0.314(4) 0.191(3) 0.082(17) Uiso 1 d D
H412 H 0.617(3) 0.333(3) 0.1302(16) 0.061(13) Uiso 1 d D
C42 C 0.6437(4) 0.1921(4) 0.2267(5) 0.098(2) Uani 1 d .
H42A H 0.6991 0.1552 0.1873 0.117 Uiso 1 calc R
H42B H 0.5696 0.1744 0.2255 0.117 Uiso 1 calc R
C43 C 0.6769(4) 0.1533(4) 0.3256(4) 0.100(2) Uani 1 d .
H43A H 0.6330 0.2013 0.3613 0.120 Uiso 1 calc R
H43B H 0.6574 0.0828 0.3550 0.120 Uiso 1 calc R
N44 N 0.7990(3) 0.1468(4) 0.3318(3) 0.0636(10) Uani 1 d D
H441 H 0.814(4) 0.209(2) 0.303(3) 0.09(2) Uiso 1 d D
H442 H 0.815(4) 0.135(4) 0.3882(18) 0.082(16) Uiso 1 d D

loop_
_atom_site_aniso_label
_atom_site_aniso_U_11
_atom_site_aniso_U_22
_atom_site_aniso_U_33
_atom_site_aniso_U_23
_atom_site_aniso_U_13
_atom_site_aniso_U_12
N100 0.052(2) 0.046(2) 0.043(2) -0.0130(18) -0.0043(17) 0.0063(18)
C101 0.063(3) 0.064(3) 0.065(3) -0.023(2) -0.006(2) 0.012(2)
C102 0.093(4) 0.095(4) 0.062(3) -0.028(3) 0.003(3) 0.020(3)
C1A 0.066(3) 0.042(2) 0.039(2) -0.0089(18) -0.0094(18) -0.0011(19)
N2A 0.065(2) 0.0454(19) 0.0508(18) -0.0179(16) -0.0081(16) -0.0034(16)
C3A 0.072(3) 0.047(2) 0.059(2) -0.013(2) -0.018(2) -0.019(2)
C4A 0.105(4) 0.050(3) 0.063(3) -0.022(2) -0.012(3) -0.015(3)
C5A 0.090(4) 0.047(2) 0.059(3) -0.023(2) -0.006(2) -0.002(2)
C6A 0.080(3) 0.055(3) 0.079(3) -0.016(2) -0.016(3) -0.025(3)
N7A 0.066(3) 0.068(3) 0.129(4) -0.035(3) -0.008(2) -0.022(2)
C8A 0.086(4) 0.102(4) 0.120(4) -0.051(4) 0.010(3) -0.047(3)
C9A 0.098(4) 0.105(5) 0.105(4) -0.026(4) 0.016(3) -0.057(4)
N10A 0.072(3) 0.077(3) 0.119(4) -0.040(3) 0.021(2) -0.030(2)
C11A 0.061(3) 0.087(4) 0.073(3) -0.022(3) 0.001(2) -0.028(3)
C12A 0.049(2) 0.073(3) 0.043(2) -0.011(2) 0.0028(18) -0.017(2)
C13A 0.047(3) 0.105(4) 0.051(2) -0.021(3) 0.0037(19) -0.005(3)
C14A 0.053(3) 0.086(4) 0.053(2) -0.025(3) -0.001(2) 0.006(2)
C15A 0.043(2) 0.065(3) 0.041(2) -0.021(2) -0.0057(17) 0.003(2)
N16A 0.0428(18) 0.064(2) 0.0452(17) -0.0177(17) 0.0003(14) -0.0014(16)
C1B 0.047(2) 0.046(2) 0.044(2) -0.0120(18) -0.0072(17) -0.0005(18)
N2B 0.0470(18) 0.0416(19) 0.0489(17) -0.0154(15) -0.0060(15) -0.0047(14)
C3B 0.043(2) 0.044(2) 0.050(2) -0.0135(19) -0.0027(18) -0.0012(17)
C4B 0.053(2) 0.050(2) 0.057(2) -0.009(2) -0.008(2) -0.0105(19)
C5B 0.052(2) 0.059(3) 0.057(2) -0.015(2) -0.0133(19) -0.005(2)
C6B 0.053(2) 0.045(2) 0.044(2) -0.0112(18) -0.0014(18) -0.0001(19)
N7B 0.053(2) 0.056(2) 0.0487(19) -0.0155(17) -0.0041(16) -0.0046(17)
C8B 0.053(2) 0.072(3) 0.044(2) -0.022(2) -0.0047(18) -0.005(2)
C9B 0.056(3) 0.087(3) 0.049(2) -0.030(2) -0.0074(19) -0.011(2)
N10B 0.0469(19) 0.075(2) 0.0442(18) -0.0265(18) -0.0010(15) -0.0087(17)
C11B 0.043(2) 0.073(3) 0.0366(19) -0.016(2) -0.0013(16) -0.008(2)
C12B 0.043(2) 0.062(3) 0.040(2) -0.0091(19) -0.0073(17) -0.0062(19)
C13B 0.068(3) 0.069(3) 0.042(2) -0.006(2) -0.0085(19) 0.009(2)
C14B 0.066(3) 0.058(3) 0.052(2) -0.015(2) -0.009(2) 0.014(2)
C15B 0.048(2) 0.049(2) 0.048(2) -0.019(2) -0.0092(17) 0.0061(18)
N16B 0.0468(18) 0.0502(19) 0.0450(17) -0.0168(16) -0.0079(14) 0.0029(15)
C1C 0.047(2) 0.046(2) 0.053(2) -0.0153(19) -0.0058(18) 0.0013(18)
C5C 0.049(2) 0.062(3) 0.066(3) -0.020(2) -0.014(2) 0.002(2)
C4C 0.063(3) 0.076(3) 0.056(2) -0.023(2) -0.021(2) -0.001(2)
C3C 0.056(2) 0.054(2) 0.045(2) -0.015(2) -0.0094(18) -0.0036(19)
N2C 0.0510(19) 0.0497(19) 0.0475(18) -0.0121(16) -0.0098(15) 0.0024(15)
C6C 0.067(3) 0.052(2) 0.052(2) -0.014(2) -0.018(2) -0.013(2)
N7C 0.074(2) 0.055(2) 0.0416(17) -0.0122(16) -0.0124(16) 0.0013(18)
C8C 0.080(3) 0.062(3) 0.039(2) -0.011(2) -0.006(2) -0.006(2)
C9C 0.067(3) 0.064(3) 0.047(2) -0.019(2) -0.013(2) -0.001(2)
N10C 0.0495(19) 0.059(2) 0.0510(19) -0.0178(18) -0.0032(16) -0.0009(17)
C11C 0.043(2) 0.061(3) 0.054(2) -0.026(2) -0.0065(19) -0.004(2)
C12C 0.044(2) 0.054(2) 0.046(2) -0.018(2) -0.0039(17) -0.0085(18)
C13C 0.051(2) 0.065(3) 0.060(3) -0.014(2) -0.005(2) -0.017(2)
N16C 0.0455(19) 0.0474(19) 0.0464(17) -0.0117(15) -0.0063(14) -0.0051(15)
C15C 0.058(2) 0.040(2) 0.043(2) -0.0136(18) -0.0105(18) 0.0026(19)
C14C 0.062(3) 0.062(3) 0.047(2) -0.007(2) -0.010(2) -0.014(2)
N200 0.048(2) 0.050(2) 0.047(2) -0.0199(19) -0.0083(17) 0.0049(18)
C201 0.076(3) 0.061(3) 0.066(3) -0.029(2) -0.017(2) 0.016(2)
C202 0.111(4) 0.078(3) 0.071(3) -0.041(3) -0.029(3) 0.019(3)
N41 0.064(3) 0.070(3) 0.055(2) -0.021(2) -0.014(2) 0.005(2)
C42 0.069(3) 0.059(3) 0.184(6) -0.056(4) -0.039(4) 0.000(3)
C43 0.066(3) 0.060(3) 0.131(5) 0.009(3) 0.034(3) 0.002(3)
N44 0.065(3) 0.067(3) 0.051(2) -0.017(2) -0.0022(19) 0.003(2)

loop_
_atom_type_symbol
_atom_type_description
_atom_type_scat_dispersion_real
_atom_type_scat_dispersion_imag
_atom_type_scat_source
C C 0.0033 0.0016 'International Tables Vol C Tables 4.2.6.8 and 6.1.1.4'
H H 0.0000 0.0000 'International Tables Vol C Tables 4.2.6.8 and 6.1.1.4'
N N 0.0061 0.0033 'International Tables Vol C Tables 4.2.6.8 and 6.1.1.4'

loop_
_geom_angle_atom_site_label_1
_geom_angle_atom_site_label_2
_geom_angle_atom_site_label_3
_geom_angle
C1A N100 C1B 111.8(3)
C1A N100 C1C 109.5(3)
C1B N100 C1C 110.6(3)
C1A N100 C101 109.1(3)
C1B N100 C101 108.3(3)
C1C N100 C101 107.5(3)
C102 C101 N100 115.7(3)
C5A C1A N2A 106.5(4)
C5A C1A N100 131.6(4)
N2A C1A N100 121.8(3)
C3A N2A C1A 109.8(3)
N2A C3A C4A 106.2(4)
N2A C3A C6A 123.4(4)
C4A C3A C6A 130.4(4)
C3A C4A C5A 109.2(4)
C1A C5A C4A 108.2(4)
N7A C6A C3A 124.6(4)
C6A N7A C8A 116.1(4)
C9A C8A N7A 110.2(5)
C8A C9A N10A 111.9(5)
C11A N10A C9A 118.1(4)
N10A C11A C12A 124.8(4)
N16A C12A C13A 106.8(4)
N16A C12A C11A 124.6(4)
C13A C12A C11A 128.6(4)
C12A C13A C14A 108.5(4)
C15A C14A C13A 107.2(4)
N16A C15A C14A 106.3(4)
N16A C15A N200 123.4(3)
C14A C15A N200 130.1(4)
C12A N16A C15A 111.2(3)
N2B C1B C5B 107.2(3)
N2B C1B N100 123.3(3)
C5B C1B N100 128.8(3)
C1B N2B C3B 110.3(3)
C4B C3B N2B 107.1(3)
C4B C3B C6B 129.4(4)
N2B C3B C6B 123.5(4)
C3B C4B C5B 108.1(4)
C1B C5B C4B 107.4(4)
N7B C6B C3B 123.7(4)
C6B N7B C8B 117.7(3)
N7B C8B C9B 112.9(3)
N10B C9B C8B 113.2(3)
C11B N10B C9B 117.0(3)
N10B C11B C12B 122.9(3)
C13B C12B N16B 106.8(3)
C13B C12B C11B 130.3(4)
N16B C12B C11B 122.9(4)
C12B C13B C14B 108.1(3)
C15B C14B C13B 108.1(3)
N16B C15B C14B 106.3(3)
N16B C15B N200 121.8(3)
C14B C15B N200 131.9(3)
C12B N16B C15B 110.7(3)
N2C C1C C5C 106.9(3)
N2C C1C N100 121.5(3)
C5C C1C N100 131.5(3)
C1C C5C C4C 107.7(3)
C3C C4C C5C 108.4(3)
C4C C3C N2C 107.1(3)
C4C C3C C6C 130.1(4)
N2C C3C C6C 122.8(3)
C3C N2C C1C 109.9(3)
N7C C6C C3C 124.5(4)
C6C N7C C8C 117.8(3)
N7C C8C C9C 112.8(3)
N10C C9C C8C 112.3(3)
C11C N10C C9C 117.8(4)
N10C C11C C12C 124.3(4)
C13C C12C N16C 107.1(3)
C13C C12C C11C 129.8(4)
N16C C12C C11C 123.0(3)
C12C C13C C14C 107.8(4)
C15C N16C C12C 110.2(3)
N16C C15C C14C 106.8(3)
N16C C15C N200 124.2(3)
C14C C15C N200 128.5(4)
C15C C14C C13C 108.1(4)
C15A N200 C15B 109.7(3)
C15A N200 C15C 112.4(3)
C15B N200 C15C 108.9(3)
C15A N200 C201 109.5(3)
C15B N200 C201 107.2(3)
C15C N200 C201 108.9(3)
C202 C201 N200 114.8(3)
N41 C42 C43 112.7(4)
N44 C43 C42 113.2(4)

loop_
_geom_bond_atom_site_label_1
_geom_bond_atom_site_label_2
_geom_bond_distance
N100 C1A 1.518(6)
N100 C1B 1.519(5)
N100 C1C 1.519(5)
N100 C101 1.572(5)
C101 C102 1.510(6)
C1A C5A 1.379(5)
C1A N2A 1.390(5)
N2A C3A 1.379(5)
C3A C4A 1.380(6)
C3A C6A 1.415(6)
C4A C5A 1.381(6)
C6A N7A 1.270(5)
N7A C8A 1.470(6)
C8A C9A 1.454(7)
C9A N10A 1.494(7)
N10A C11A 1.276(5)
C11A C12A 1.439(6)
C12A N16A 1.362(5)
C12A C13A 1.374(6)
C13A C14A 1.409(7)
C14A C15A 1.393(6)
C15A N16A 1.373(5)
C15A N200 1.510(6)
C1B N2B 1.364(4)
C1B C5B 1.377(5)
N2B C3B 1.369(5)
C3B C4B 1.366(5)
C3B C6B 1.442(5)
C4B C5B 1.407(5)
C6B N7B 1.276(5)
N7B C8B 1.459(5)
C8B C9B 1.502(5)
C9B N10B 1.460(5)
N10B C11B 1.278(5)
C11B C12B 1.445(5)
C12B C13B 1.367(5)
C12B N16B 1.370(5)
C13B C14B 1.404(6)
C14B C15B 1.374(5)
C15B N16B 1.374(4)
C15B N200 1.519(5)
C1C N2C 1.376(4)
C1C C5C 1.377(5)
C5C C4C 1.403(6)
C4C C3C 1.366(5)
C3C N2C 1.374(5)
C3C C6C 1.439(5)
C6C N7C 1.267(5)
N7C C8C 1.450(5)
C8C C9C 1.508(6)
C9C N10C 1.456(5)
N10C C11C 1.271(5)
C11C C12C 1.446(5)
C12C C13C 1.370(6)
C12C N16C 1.376(5)
C13C C14C 1.400(6)
N16C C15C 1.364(4)
C15C C14C 1.377(6)
C15C N200 1.522(5)
N200 C201 1.567(5)
C201 C202 1.531(6)
N41 C42 1.447(6)
C42 C43 1.477(8)
C43 N44 1.462(7)
